data_7020500
loop_
_publ_author_name
'Armstrong, Jennifer A.'
'Williams, Edward R.'
'Weller, Mark T.'

_publ_section_title
;
 Cobalt(ii) fluorophosphate frameworks.
;
_journal_issue 46
_journal_name_full 'Dalton transactions (Cambridge, England : 2003)'
_journal_page_first 14180
_journal_page_last 14187
_journal_paper_doi 10.1039/c2dt31734f
_journal_volume 41
_journal_year 2012
_chemical_formula_sum 'Co3 F4 O10 P3 Rb'
_chemical_formula_weight 591.17
_space_group_IT_number 15
_symmetry_cell_setting monoclinic
_symmetry_space_group_name_Hall '-C 2yc'
_symmetry_space_group_name_H-M 'C 1 2/c 1'
_atom_sites_solution_primary direct
_atom_sites_solution_secondary difmap
_audit_creation_method SHELXL-97
_audit_update_record
;
2012-06-08 # Formatted by publCIF
;
_cell_angle_alpha 90.00
_cell_angle_beta 102.759(3)
_cell_angle_gamma 90.00
_cell_formula_units_Z 4
_cell_length_a 20.1634(8)
_cell_length_b 7.4574(4)
_cell_length_c 7.5081(4)
_cell_measurement_reflns_used 7340
_cell_measurement_temperature 120(2)
_cell_measurement_theta_max 27.48
_cell_measurement_theta_min 2.91
_cell_volume 1101.09(9)
_computing_structure_refinement 'SHELXL-97 (Sheldrick, 2008)'
_diffrn_ambient_temperature 120(2)
_diffrn_detector_area_resol_mean '4096x4096pixels / 62x62mm'
_diffrn_measured_fraction_theta_full 0.969
_diffrn_measured_fraction_theta_max 0.969
_diffrn_measurement_device_type 'Bruker-Nonius APEX II CCD camera on \k-goniostat'
_diffrn_measurement_method '\f & \w scans'
_diffrn_radiation_monochromator '10cm confocal mirrors'
_diffrn_radiation_source 'Bruker-Nonius FR591 rotating anode'
_diffrn_radiation_type MoK\a
_diffrn_radiation_wavelength 0.71073
_diffrn_reflns_av_R_equivalents 0.0883
_diffrn_reflns_av_sigmaI/netI 0.0761
_diffrn_reflns_limit_h_max 26
_diffrn_reflns_limit_h_min -25
_diffrn_reflns_limit_k_max 9
_diffrn_reflns_limit_k_min -8
_diffrn_reflns_limit_l_max 9
_diffrn_reflns_limit_l_min -9
_diffrn_reflns_number 6035
_diffrn_reflns_theta_full 27.78
_diffrn_reflns_theta_max 27.78
_diffrn_reflns_theta_min 3.87
_exptl_absorpt_coefficient_mu 9.406
_exptl_absorpt_correction_T_max 0.9409
_exptl_absorpt_correction_T_min 0.8366
_exptl_absorpt_correction_type multi-scan
_exptl_crystal_colour purple
_exptl_crystal_density_diffrn 3.566
_exptl_crystal_density_method 'not measured'
_exptl_crystal_description plate
_exptl_crystal_F_000 574
_exptl_crystal_size_max 0.03
_exptl_crystal_size_mid 0.02
_exptl_crystal_size_min 0.01
_refine_diff_density_max 1.373
_refine_diff_density_min -1.189
_refine_diff_density_rms 0.275
_refine_ls_extinction_method none
_refine_ls_goodness_of_fit_ref 1.124
_refine_ls_matrix_type full
_refine_ls_number_parameters 93
_refine_ls_number_reflns 1256
_refine_ls_number_restraints 0
_refine_ls_restrained_S_all 1.124
_refine_ls_R_factor_all 0.0916
_refine_ls_R_factor_gt 0.0551
_refine_ls_shift/su_max 0.000
_refine_ls_shift/su_mean 0.000
_refine_ls_structure_factor_coef Fsqd
_refine_ls_weighting_details 'calc w=1/[\s^2^(Fo^2^)+(0.0330P)^2^+32.5595P] where P=(Fo^2^+2Fc^2^)/3'
_refine_ls_weighting_scheme calc
_refine_ls_wR_factor_gt 0.1091
_refine_ls_wR_factor_ref 0.1204
_reflns_number_gt 981
_reflns_number_total 1256
_reflns_threshold_expression >2\s(I)
_cod_data_source_file c2dt31734f_6.cif
_cod_data_source_block 2010jaa003_c2c
_cod_original_sg_symbol_H-M C2/c
_cod_database_code 7020500

loop_
_symmetry_equiv_pos_as_xyz
'x, y, z'
'-x, y, -z+1/2'
'x+1/2, y+1/2, z'
'-x+1/2, y+1/2, -z+1/2'
'-x, -y, -z'
'x, -y, z-1/2'
'-x+1/2, -y+1/2, -z'
'x+1/2, -y+1/2, z-1/2'

loop_
_atom_site_label
_atom_site_type_symbol
_atom_site_fract_x
_atom_site_fract_y
_atom_site_fract_z
_atom_site_U_iso_or_equiv
_atom_site_adp_type
_atom_site_occupancy
_atom_site_symmetry_multiplicity
_atom_site_calc_flag
_atom_site_refinement_flags
F1 F 0.3388(2) 0.3667(6) 0.9470(6) 0.0090(9) Uani 1 1 d .
O3 O 0.2625(3) 0.0219(7) 0.4333(8) 0.0074(10) Uiso 1 1 d .
O4 O 0.3809(3) 0.0032(7) 0.3830(8) 0.0096(11) Uani 1 1 d .
O6 O 0.4426(3) 0.5101(7) 0.7939(8) 0.0136(12) Uani 1 1 d .
O1 O 0.3555(3) 0.2259(7) 0.6017(8) 0.0088(11) Uani 1 1 d .
O2 O 0.3075(3) 0.2677(7) 0.2626(8) 0.0113(11) Uani 1 1 d .
F5 F 0.5307(3) 0.7549(8) 0.9078(8) 0.0317(14) Uani 1 1 d .
Rb1 Rb 0.5000 0.13055(14) 0.7500 0.0135(3) Uani 1 2 d S
Co2 Co 0.2500 0.7500 0.5000 0.0082(3) Uani 1 2 d S
Co3 Co 0.34131(5) 0.47899(13) 0.69434(15) 0.0083(3) Uani 1 1 d .
P4 P 0.32429(9) 0.1350(3) 0.4203(3) 0.0071(4) Uani 1 1 d .
P5 P 0.5000 0.6186(4) 0.7500 0.0098(6) Uani 1 2 d S

loop_
_atom_site_aniso_label
_atom_site_aniso_U_11
_atom_site_aniso_U_22
_atom_site_aniso_U_33
_atom_site_aniso_U_23
_atom_site_aniso_U_13
_atom_site_aniso_U_12
F1 0.013(2) 0.006(2) 0.009(2) -0.0008(17) 0.0034(18) -0.0012(16)
O4 0.008(2) 0.009(2) 0.013(3) 0.000(2) 0.005(2) 0.006(2)
O6 0.007(2) 0.015(3) 0.018(3) 0.004(3) 0.002(2) -0.003(2)
O1 0.010(2) 0.008(3) 0.007(3) -0.002(2) -0.001(2) -0.002(2)
O2 0.009(2) 0.010(3) 0.013(3) 0.001(2) -0.001(2) 0.000(2)
F5 0.032(3) 0.034(3) 0.027(4) -0.007(3) 0.002(3) 0.001(3)
Rb1 0.0112(5) 0.0141(5) 0.0159(6) 0.000 0.0044(4) 0.000
Co2 0.0090(7) 0.0073(7) 0.0078(8) -0.0003(6) 0.0012(6) 0.0009(5)
Co3 0.0075(5) 0.0081(5) 0.0092(6) 0.0002(4) 0.0016(4) 0.0001(4)
P4 0.0054(8) 0.0082(9) 0.0069(10) 0.0010(8) -0.0001(7) 0.0004(7)
P5 0.0073(12) 0.0088(13) 0.0134(15) 0.000 0.0022(11) 0.000

loop_
_atom_type_symbol
_atom_type_description
_atom_type_scat_dispersion_real
_atom_type_scat_dispersion_imag
_atom_type_scat_source
O O 0.0106 0.0060 'International Tables Vol C Tables 4.2.6.8 and 6.1.1.4'
F F 0.0171 0.0103 'International Tables Vol C Tables 4.2.6.8 and 6.1.1.4'
P P 0.1023 0.0942 'International Tables Vol C Tables 4.2.6.8 and 6.1.1.4'
Co Co 0.3494 0.9721 'International Tables Vol C Tables 4.2.6.8 and 6.1.1.4'
Rb Rb -0.9393 2.9676 'International Tables Vol C Tables 4.2.6.8 and 6.1.1.4'

loop_
_geom_angle_atom_site_label_1
_geom_angle_atom_site_label_2
_geom_angle_atom_site_label_3
_geom_angle
_geom_angle_site_symmetry_1
_geom_angle_site_symmetry_3
Co3 F1 Co2 122.1(2) . 4_546
Co3 F1 Co3 124.3(2) . 6_566
Co2 F1 Co3 85.29(15) 4_546 6_566
P4 O3 Co3 135.9(3) . 7_556
P4 O3 Co2 133.4(3) . 1_545
Co3 O3 Co2 86.90(19) 7_556 1_545
P4 O4 Rb1 160.0(3) . 5_656
P4 O4 Rb1 95.3(2) . .
Rb1 O4 Rb1 83.46(12) 5_656 .
P5 O6 Co3 137.8(4) . .
P5 O6 Rb1 98.3(3) . .
Co3 O6 Rb1 103.0(2) . .
P4 O1 Co3 130.5(3) . .
P4 O1 Rb1 114.0(3) . .
Co3 O1 Rb1 107.0(2) . .
P4 O2 Co2 133.2(3) . 4_545
P4 O2 Co3 137.9(3) . 6_565
Co2 O2 Co3 88.2(2) 4_545 6_565
P5 F5 Rb1 136.7(3) . 5_667
P5 F5 Rb1 106.7(3) . 1_565
Rb1 F5 Rb1 90.50(15) 5_667 1_565
F5 Rb1 F5 145.8(2) 5_667 6_565
F5 Rb1 O1 88.91(15) 5_667 2_656
F5 Rb1 O1 82.99(15) 6_565 2_656
F5 Rb1 O1 82.99(15) 5_667 .
F5 Rb1 O1 88.91(15) 6_565 .
O1 Rb1 O1 152.3(2) 2_656 .
F5 Rb1 O4 56.93(16) 5_667 6_556
F5 Rb1 O4 138.01(16) 6_565 6_556
O1 Rb1 O4 138.97(15) 2_656 6_556
O1 Rb1 O4 53.60(15) . 6_556
F5 Rb1 O4 138.01(16) 5_667 5_656
F5 Rb1 O4 56.93(16) 6_565 5_656
O1 Rb1 O4 53.60(15) 2_656 5_656
O1 Rb1 O4 138.97(15) . 5_656
O4 Rb1 O4 140.8(2) 6_556 5_656
F5 Rb1 F5 123.32(17) 5_667 2_646
F5 Rb1 F5 89.50(15) 6_565 2_646
O1 Rb1 F5 117.65(14) 2_656 2_646
O1 Rb1 F5 88.62(15) . 2_646
O4 Rb1 F5 73.28(15) 6_556 2_646
O4 Rb1 F5 70.80(15) 5_656 2_646
F5 Rb1 F5 89.50(15) 5_667 1_545
F5 Rb1 F5 123.32(17) 6_565 1_545
O1 Rb1 F5 88.62(14) 2_656 1_545
O1 Rb1 F5 117.65(15) . 1_545
O4 Rb1 F5 70.80(15) 6_556 1_545
O4 Rb1 F5 73.28(15) 5_656 1_545
F5 Rb1 F5 46.7(2) 2_646 1_545
F5 Rb1 O6 58.66(16) 5_667 .
F5 Rb1 O6 89.03(16) 6_565 .
O1 Rb1 O6 95.73(14) 2_656 .
O1 Rb1 O6 57.51(14) . .
O4 Rb1 O6 85.54(14) 6_556 .
O4 Rb1 O6 133.65(14) 5_656 .
F5 Rb1 O6 146.12(15) 2_646 .
F5 Rb1 O6 147.65(15) 1_545 .
F5 Rb1 O6 89.03(16) 5_667 2_656
F5 Rb1 O6 58.66(16) 6_565 2_656
O1 Rb1 O6 57.51(14) 2_656 2_656
O1 Rb1 O6 95.73(14) . 2_656
O4 Rb1 O6 133.65(14) 6_556 2_656
O4 Rb1 O6 85.54(14) 5_656 2_656
F5 Rb1 O6 147.65(15) 2_646 2_656
F5 Rb1 O6 146.12(15) 1_545 2_656
O6 Rb1 O6 48.37(19) . 2_656
F5 Rb1 O4 123.67(14) 5_667 .
F5 Rb1 O4 67.15(15) 6_565 .
O1 Rb1 O4 147.00(13) 2_656 .
O1 Rb1 O4 45.29(13) . .
O4 Rb1 O4 72.34(10) 6_556 .
O4 Rb1 O4 96.54(12) 5_656 .
F5 Rb1 O4 51.42(14) 2_646 .
F5 Rb1 O4 96.06(14) 1_545 .
O6 Rb1 O4 97.40(14) . .
O6 Rb1 O4 112.70(15) 2_656 .
F5 Rb1 O4 67.15(15) 5_667 2_656
F5 Rb1 O4 123.67(14) 6_565 2_656
O1 Rb1 O4 45.29(13) 2_656 2_656
O1 Rb1 O4 147.00(13) . 2_656
O4 Rb1 O4 96.54(12) 6_556 2_656
O4 Rb1 O4 72.34(10) 5_656 2_656
F5 Rb1 O4 96.06(14) 2_646 2_656
F5 Rb1 O4 51.42(14) 1_545 2_656
O6 Rb1 O4 112.70(15) . 2_656
O6 Rb1 O4 97.40(14) 2_656 2_656
O4 Rb1 O4 147.23(18) . 2_656
O2 Co2 O2 180.000(1) 6_566 4
O2 Co2 F1 99.64(19) 6_566 4_556
O2 Co2 F1 80.36(19) 4 4_556
O2 Co2 F1 80.36(19) 6_566 6_565
O2 Co2 F1 99.64(19) 4 6_565
F1 Co2 F1 180.000(1) 4_556 6_565
O2 Co2 O3 77.5(2) 6_566 7_556
O2 Co2 O3 102.5(2) 4 7_556
F1 Co2 O3 101.54(18) 4_556 7_556
F1 Co2 O3 78.46(17) 6_565 7_556
O2 Co2 O3 102.5(2) 6_566 1_565
O2 Co2 O3 77.5(2) 4 1_565
F1 Co2 O3 78.46(17) 4_556 1_565
F1 Co2 O3 101.54(17) 6_565 1_565
O3 Co2 O3 180.0 7_556 1_565
O2 Co2 Co3 46.63(15) 6_566 .
O2 Co2 Co3 133.37(15) 4 .
F1 Co2 Co3 131.63(12) 4_556 .
F1 Co2 Co3 48.37(12) 6_565 .
O3 Co2 Co3 46.33(14) 7_556 .
O3 Co2 Co3 133.67(14) 1_565 .
O2 Co2 Co3 133.37(15) 6_566 7_566
O2 Co2 Co3 46.63(15) 4 7_566
F1 Co2 Co3 48.37(12) 4_556 7_566
F1 Co2 Co3 131.63(12) 6_565 7_566
O3 Co2 Co3 133.67(14) 7_556 7_566
O3 Co2 Co3 46.33(14) 1_565 7_566
Co3 Co2 Co3 180.0 . 7_566
O6 Co3 O1 91.5(2) . .
O6 Co3 F1 86.3(2) . .
O1 Co3 F1 88.41(19) . .
O6 Co3 O3 171.8(2) . 7_556
O1 Co3 O3 92.4(2) . 7_556
F1 Co3 O3 101.06(19) . 7_556
O6 Co3 O2 99.3(2) . 6_566
O1 Co3 O2 169.1(2) . 6_566
F1 Co3 O2 93.7(2) . 6_566
O3 Co3 O2 76.7(2) 7_556 6_566
O6 Co3 F1 94.9(2) . 6_565
O1 Co3 F1 100.12(19) . 6_565
F1 Co3 F1 171.33(13) . 6_565
O3 Co3 F1 77.24(19) 7_556 6_565
O2 Co3 F1 77.6(2) 6_566 6_565
O6 Co3 Co2 125.55(16) . .
O1 Co3 Co2 126.19(16) . .
F1 Co3 Co2 126.67(12) . .
O3 Co3 Co2 46.76(14) 7_556 .
O2 Co3 Co2 45.17(16) 6_566 .
F1 Co3 Co2 46.34(11) 6_565 .
O6 Co3 Rb1 47.94(16) . .
O1 Co3 Rb1 44.17(15) . .
F1 Co3 Rb1 80.02(12) . .
O3 Co3 Rb1 136.57(15) 7_556 .
O2 Co3 Rb1 146.68(15) 6_566 .
F1 Co3 Rb1 107.16(11) 6_565 .
Co2 Co3 Rb1 153.30(3) . .
O2 P4 O3 111.4(3) . .
O2 P4 O1 112.5(3) . .
O3 P4 O1 111.7(3) . .
O2 P4 O4 108.2(3) . .
O3 P4 O4 107.4(3) . .
O1 P4 O4 105.2(3) . .
O2 P4 Rb1 121.4(2) . .
O3 P4 Rb1 127.1(2) . .
O1 P4 Rb1 44.79(19) . .
O4 P4 Rb1 60.6(2) . .
O6 P5 O6 115.0(5) . 2_656
O6 P5 F5 112.0(3) . .
O6 P5 F5 108.4(3) 2_656 .
O6 P5 F5 108.4(3) . 2_656
O6 P5 F5 112.0(3) 2_656 2_656
F5 P5 F5 99.9(5) . 2_656
O6 P5 Rb1 57.5(2) . .
O6 P5 Rb1 57.5(2) 2_656 .
F5 P5 Rb1 130.1(2) . .
F5 P5 Rb1 130.1(2) 2_656 .
O6 P5 Rb1 122.5(2) . 1_565
O6 P5 Rb1 122.5(2) 2_656 1_565
F5 P5 Rb1 49.9(2) . 1_565
F5 P5 Rb1 49.9(2) 2_656 1_565
Rb1 P5 Rb1 180.0 . 1_565

loop_
_geom_bond_atom_site_label_1
_geom_bond_atom_site_label_2
_geom_bond_distance
_geom_bond_site_symmetry_2
F1 Co3 2.085(5) .
F1 Co2 2.106(4) 4_546
F1 Co3 2.176(4) 6_566
O3 P4 1.525(5) .
O3 Co3 2.102(5) 7_556
O3 Co2 2.117(5) 1_545
O4 P4 1.577(5) .
O4 Rb1 2.970(5) 5_656
O4 Rb1 3.368(6) .
O6 P5 1.507(5) .
O6 Co3 2.027(5) .
O6 Rb1 3.103(6) .
O1 P4 1.527(6) .
O1 Co3 2.054(5) .
O1 Rb1 2.966(5) .
O2 P4 1.523(6) .
O2 Co2 2.059(6) 4_545
O2 Co3 2.110(5) 6_565
F5 P5 1.580(6) .
F5 Rb1 2.902(6) 5_667
F5 Rb1 3.051(6) 1_565
Rb1 F5 2.902(6) 5_667
Rb1 F5 2.902(6) 6_565
Rb1 O1 2.966(5) 2_656
Rb1 O4 2.970(5) 6_556
Rb1 O4 2.970(5) 5_656
Rb1 F5 3.051(6) 2_646
Rb1 F5 3.051(6) 1_545
Rb1 O6 3.103(6) 2_656
Rb1 O4 3.368(6) 2_656
Co2 O2 2.059(6) 6_566
Co2 O2 2.059(6) 4
Co2 F1 2.106(4) 4_556
Co2 F1 2.106(4) 6_565
Co2 O3 2.117(5) 7_556
Co2 O3 2.117(5) 1_565
Co2 Co3 2.9011(10) .
Co2 Co3 2.9011(10) 7_566
Co3 O3 2.102(5) 7_556
Co3 O2 2.110(5) 6_566
Co3 F1 2.176(4) 6_565
P5 O6 1.507(5) 2_656
P5 F5 1.580(6) 2_656
P5 Rb1 3.818(3) 1_565
